data_9017736
loop_
_publ_author_name
'Parafiniuk, J.'
'Stachowicz, M.'
'Wozniak, K.'

_publ_section_title
;
 Novograblenovite from Radlin, Upper Silesia, Poland and its relation to &#x0091;redikortsevite&#x0092;
;
_journal_name_full 'Mineralogical Magazine'
_journal_page_first 132
_journal_page_last 141
_journal_volume 85
_journal_year 2021
_chemical_compound_source 'Radlin, Upper Silesia, Poland'
_chemical_formula_sum 'Cl3 H16 Mg N O6'
_chemical_name_mineral Novograblenovite
_space_group_IT_number 15
_space_group_name_Hall '-C 2yc'
_space_group_name_H-M_alt 'C 1 2/c 1'
_symmetry_space_group_name_H-M 'C 1 2/c 1'
_cell_angle_alpha 90
_cell_angle_beta 90.054
_cell_angle_gamma 90
_cell_length_a 9.2709
_cell_length_b 9.5361
_cell_length_c 13.2741
_cell_formula_units_Z 4
_cell_volume 1173.539
_database_code_amcsd 0020980
_exptl_crystal_density_diffrn 1.453
_cod_data_source_file inputs/fixed/downloads/18/18643.cif
_cod_data_source_block 18643
_cod_original_formula_sum 'Mg Cl3 O6 H16 N'
_cod_database_code 9017736

loop_
_space_group_symop_operation_xyz
x,y,z
1/2+x,1/2+y,z
x,-y,1/2+z
1/2+x,1/2-y,1/2+z
-x,y,1/2-z
1/2-x,1/2+y,1/2-z
-x,-y,-z
1/2-x,1/2-y,-z

loop_
_atom_site_aniso_label
_atom_site_aniso_U_11
_atom_site_aniso_U_22
_atom_site_aniso_U_33
_atom_site_aniso_U_12
_atom_site_aniso_U_13
_atom_site_aniso_U_23
Mg1 0.00960 0.00850 0.00890 0.00031 0.00013 0.00024
Cl1 0.01354 0.01362 0.03930 -0.00001 0.00052 0.00845
Cl2 0.02003 0.01459 0.01236 0.00413 0.00048 0.00022
O1 0.01220 0.02280 0.01900 -0.00230 0.00020 0.00790
O2 0.02160 0.01100 0.01900 0.00170 0.00700 0.00010
O3 0.02570 0.01320 0.01420 0.00100 -0.00750 -0.00050
N1 0.01640 0.01790 0.00600 0.00280 0.00100 0.00280

loop_
_atom_site_label
_atom_site_fract_x
_atom_site_fract_y
_atom_site_fract_z
_atom_site_occupancy
_atom_site_U_iso_or_equiv
Mg1 0.00000 0.50000 0.50000 1.00000 0.00903
Cl1 0.50000 0.50000 0.50000 1.00000 0.02216
Cl2 0.74000 0.75707 0.25423 1.00000 0.01566
O1 0.18123 0.60054 0.44825 1.00000 0.01802
H1A 0.25750 0.58010 0.46940 1.00000 0.03800
H1B 0.19110 0.63970 0.39650 1.00000 0.03500
O2 0.09185 0.31191 0.46467 1.00000 0.01722
H2A 0.14120 0.30320 0.41360 1.00000 0.04000
H2B 0.06370 0.23570 0.47870 1.00000 0.04300
O3 -0.08974 0.51120 0.35938 1.00000 0.01769
H3A -0.12950 0.57870 0.33680 1.00000 0.03700
H3B -0.11470 0.44390 0.33040 1.00000 0.03900
N1 0.50120 0.48403 0.23430 0.50000 0.01330
H1C 0.49600 0.49700 0.17570 0.50000 0.02000
H1D 0.56300 0.42700 0.24500 0.50000 0.02000
H1E 0.42900 0.45400 0.25400 0.50000 0.02000
H1F 0.52700 0.55450 0.25800 0.50000 0.02000

loop_
_cod_related_entry_id
_cod_related_entry_database
_cod_related_entry_code
1 AMCSD 0020980
